data_2207670
loop_
_publ_author_name
'Raja Dey'
'Tapati Banerjee'
'Vratislav Langer'
'Sibdas Ray'
'Priyobroto Roychowdhury'

_publ_section_title
;
 5-Amino-1-benzyl-4-cyano-3-methylimidazolium
 toluene-<i>p</i>-sulfonate
;
_journal_coeditor_code TK6267
_journal_issue 12
_journal_name_full 'Acta Crystallographica Section E'
_journal_page_first o4039
_journal_page_last o4041
_journal_paper_doi 10.1107/S1600536805035610
_journal_volume 61
_journal_year 2005
_chemical_formula_iupac 'C12 H13 N4 +, C7 H7 O3 S -'
_chemical_formula_moiety 'C12 H13 N4 +, C7 H7 O3 S -'
_chemical_formula_sum 'C19 H20 N4 O3 S'
_chemical_formula_weight 384.45
_chemical_name_systematic
;
5-Amino-1-benzyl-4-cyano-3-methylimidazolium toluene-p-sulfonate
;
_space_group_IT_number 2
_symmetry_cell_setting triclinic
_symmetry_space_group_name_Hall '-P 1'
_symmetry_space_group_name_H-M 'P -1'
_atom_sites_solution_hydrogens geom
_atom_sites_solution_primary direct
_atom_sites_solution_secondary difmap
_audit_creation_method SHELXL-97
_cell_angle_alpha 100.0470(10)
_cell_angle_beta 92.5700(10)
_cell_angle_gamma 93.0060(10)
_cell_formula_units_Z 2
_cell_length_a 5.87600(10)
_cell_length_b 7.51630(10)
_cell_length_c 21.3393(2)
_cell_measurement_reflns_used 8192
_cell_measurement_temperature 173(2)
_cell_measurement_theta_max 32.9
_cell_measurement_theta_min 1.9
_cell_volume 925.34(2)
_computing_cell_refinement 'SAINT (Siemens, 1995)'
_computing_data_collection 'SMART (Siemens, 1995)'
_computing_data_reduction 'SAINT and SADABS (Sheldrick, 2002)'
_computing_molecular_graphics 'DIAMOND (Brandenburg, 2005)'
_computing_publication_material SHELXTL
_computing_structure_refinement SHELXTL
_computing_structure_solution 'SHELXTL (Bruker, 2001)'
_diffrn_ambient_temperature 173(2)
_diffrn_measured_fraction_theta_full 0.994
_diffrn_measured_fraction_theta_max 0.935
_diffrn_measurement_device_type 'Siemens SMART CCD area-detector'
_diffrn_measurement_method \w
_diffrn_radiation_monochromator graphite
_diffrn_radiation_source 'fine-focus sealed tube'
_diffrn_radiation_type MoK\a
_diffrn_radiation_wavelength 0.71073
_diffrn_reflns_av_R_equivalents 0.035
_diffrn_reflns_av_sigmaI/netI 0.044
_diffrn_reflns_limit_h_max 8
_diffrn_reflns_limit_h_min -8
_diffrn_reflns_limit_k_max 11
_diffrn_reflns_limit_k_min -11
_diffrn_reflns_limit_l_max 32
_diffrn_reflns_limit_l_min -32
_diffrn_reflns_number 16651
_diffrn_reflns_theta_full 30.0
_diffrn_reflns_theta_max 32.9
_diffrn_reflns_theta_min 1.9
_diffrn_standards_decay_% 0
_diffrn_standards_number 0
_exptl_absorpt_coefficient_mu 0.203
_exptl_absorpt_correction_T_max 0.982
_exptl_absorpt_correction_T_min 0.879
_exptl_absorpt_correction_type multi-scan
_exptl_absorpt_process_details '(SADABS; Sheldrick, 2002)'
_exptl_crystal_colour colorless
_exptl_crystal_density_diffrn 1.380
_exptl_crystal_density_meas 1.368
_exptl_crystal_density_method flotation
_exptl_crystal_description plate
_exptl_crystal_F_000 404
_exptl_crystal_size_max 0.65
_exptl_crystal_size_mid 0.22
_exptl_crystal_size_min 0.09
_refine_diff_density_max 0.71
_refine_diff_density_min -0.43
_refine_ls_extinction_method none
_refine_ls_goodness_of_fit_ref 1.02
_refine_ls_hydrogen_treatment mixed
_refine_ls_matrix_type full
_refine_ls_number_parameters 272
_refine_ls_number_reflns 6461
_refine_ls_number_restraints 0
_refine_ls_restrained_S_all 1.02
_refine_ls_R_factor_all 0.072
_refine_ls_R_factor_gt 0.050
_refine_ls_shift/su_max 0.001
_refine_ls_shift/su_mean 0.000
_refine_ls_structure_factor_coef Fsqd
_refine_ls_weighting_details 'calc w = 1/[\s^2^(Fo^2^)+(0.0588P)^2^+0.3521P] where P = (Fo^2^+2Fc^2^)/3'
_refine_ls_weighting_scheme calc
_refine_ls_wR_factor_gt 0.116
_refine_ls_wR_factor_ref 0.127
_reflns_number_gt 4943
_reflns_number_total 6461
_reflns_threshold_expression I>2\s(I)
_cod_data_source_file tk6267.cif
_cod_data_source_block I
_cod_depositor_comments
;
The following automatic conversions were performed:
'_exptl_absorpt_correction_type' value 'multi scan' changed to
'multi-scan' according to
'/home/saulius/struct/CIF-dictionaries/cif_core.dic' dictionary named
'cif_core.dic' version 2.4.1 from 2010-06-29.

Automatic conversion script
Id: cif_fix_enum 1527 2010-12-29 10:47:43Z saulius 

The following automatic conversions were performed:

'_exptl_absorpt_correction_type' value 'multi scan' changed to
'multi-scan' according to
/home/saulius/struct/CIF-dictionaries/cif_core.dic dictionary named
'cif_core.dic' version 2.4.1 from 2010-06-29.

Automatic conversion script
Id: cif_fix_values 1715 2011-07-08 13:25:40Z adriana 
;
_cod_database_code 2207670
_cod_database_fobs_code 2207670

loop_
_symmetry_equiv_pos_as_xyz
'x, y, z'
'-x, -y, -z'

loop_
_atom_site_label
_atom_site_fract_x
_atom_site_fract_y
_atom_site_fract_z
_atom_site_U_iso_or_equiv
_atom_site_adp_type
_atom_site_calc_flag
_atom_site_refinement_flags
_atom_site_occupancy
_atom_site_type_symbol
S1 0.22670(6) 0.78427(5) 0.285713(16) 0.02190(9) Uani d . 1 S
O1 0.47434(18) 0.80565(16) 0.28859(5) 0.0304(2) Uani d . 1 O
O2 0.13945(19) 0.62120(15) 0.30744(5) 0.0290(2) Uani d . 1 O
O3 0.1221(2) 0.94592(16) 0.31822(5) 0.0338(3) Uani d . 1 O
N1 0.5884(2) 0.38763(16) 0.35785(5) 0.0212(2) Uani d . 1 N
C2 0.7026(3) 0.55153(19) 0.36521(7) 0.0236(3) Uani d . 1 C
H2 0.8304 0.5799 0.3422 0.040(5) Uiso calc R 1 H
N3 0.6092(2) 0.66562(16) 0.40918(5) 0.0218(2) Uani d . 1 N
C3 0.6793(3) 0.8585(2) 0.42860(7) 0.0285(3) Uani d . 1 C
H3A 0.8054 0.8901 0.4033 0.042(5) Uiso calc R 1 H
H3B 0.7292 0.8828 0.4739 0.034(5) Uiso calc R 1 H
H3C 0.5500 0.9313 0.4216 0.039(5) Uiso calc R 1 H
C4 0.4230(2) 0.57469(18) 0.43110(6) 0.0206(3) Uani d . 1 C
C6 0.2718(2) 0.65646(19) 0.47527(7) 0.0231(3) Uani d . 1 C
N5 0.1439(2) 0.71599(19) 0.51152(7) 0.0331(3) Uani d . 1 N
C5 0.4098(2) 0.39801(19) 0.39796(6) 0.0202(2) Uani d . 1 C
N4 0.2673(2) 0.25630(18) 0.40363(6) 0.0275(3) Uani d . 1 N
H41 0.152(3) 0.283(2) 0.4262(9) 0.029(5) Uiso d . 1 H
H42 0.243(3) 0.165(3) 0.3703(10) 0.037(5) Uiso d . 1 H
C7 0.6575(3) 0.22480(19) 0.31515(7) 0.0246(3) Uani d . 1 C
H7A 0.5636 0.1180 0.3226 0.036(5) Uiso calc R 1 H
H7B 0.8189 0.2056 0.3260 0.031(5) Uiso calc R 1 H
C8 0.6318(2) 0.23823(18) 0.24533(6) 0.0207(3) Uani d . 1 C
C9 0.7978(3) 0.1675(2) 0.20516(7) 0.0253(3) Uani d . 1 C
H9 0.9287 0.1197 0.2222 0.029(5) Uiso calc R 1 H
C10 0.7712(3) 0.1671(2) 0.13972(7) 0.0302(3) Uani d . 1 C
H10 0.8839 0.1182 0.1122 0.039(5) Uiso calc R 1 H
C11 0.5811(3) 0.2377(2) 0.11479(7) 0.0314(3) Uani d . 1 C
H11 0.5632 0.2364 0.0702 0.035(5) Uiso calc R 1 H
C12 0.4167(3) 0.3104(2) 0.15484(8) 0.0302(3) Uani d . 1 C
H12 0.2875 0.3602 0.1377 0.041(6) Uiso calc R 1 H
C13 0.4408(3) 0.3103(2) 0.22007(7) 0.0254(3) Uani d . 1 C
H13 0.3276 0.3592 0.2474 0.031(5) Uiso calc R 1 H
C14 0.1347(2) 0.75941(17) 0.20410(6) 0.0199(2) Uani d . 1 C
C15 -0.0837(3) 0.6854(2) 0.18348(7) 0.0259(3) Uani d . 1 C
H15 -0.1823 0.6438 0.2127 0.031(5) Uiso calc R 1 H
C16 -0.1566(3) 0.6728(2) 0.11976(7) 0.0288(3) Uani d . 1 C
H16 -0.3053 0.6216 0.1057 0.046(6) Uiso calc R 1 H
C17 -0.0151(3) 0.7339(2) 0.07622(7) 0.0283(3) Uani d . 1 C
C18 0.2033(3) 0.8067(2) 0.09759(7) 0.0307(3) Uani d . 1 C
H18 0.3022 0.8476 0.0683 0.038(5) Uiso calc R 1 H
C19 0.2790(3) 0.8206(2) 0.16118(7) 0.0263(3) Uani d . 1 C
H19 0.4279 0.8713 0.1752 0.042(6) Uiso calc R 1 H
C20 -0.1006(4) 0.7257(3) 0.00752(8) 0.0423(4) Uani d . 1 C
H20A -0.1592 0.8423 0.0025 0.071(8) Uiso calc R 1 H
H20B -0.2230 0.6302 -0.0037 0.074(8) Uiso calc R 1 H
H20C 0.0252 0.6991 -0.0206 0.095(10) Uiso calc R 1 H

loop_
_atom_site_aniso_label
_atom_site_aniso_U_11
_atom_site_aniso_U_22
_atom_site_aniso_U_33
_atom_site_aniso_U_12
_atom_site_aniso_U_13
_atom_site_aniso_U_23
S1 0.02096(16) 0.02386(16) 0.02122(16) 0.00203(12) 0.00277(12) 0.00428(12)
O1 0.0208(5) 0.0390(6) 0.0323(6) -0.0008(4) -0.0006(4) 0.0104(5)
O2 0.0290(6) 0.0319(6) 0.0294(5) 0.0006(4) 0.0079(4) 0.0133(4)
O3 0.0374(6) 0.0311(6) 0.0295(6) 0.0093(5) 0.0008(5) -0.0061(4)
N1 0.0232(6) 0.0226(5) 0.0188(5) 0.0032(4) 0.0067(4) 0.0045(4)
C2 0.0251(7) 0.0253(7) 0.0221(6) 0.0019(5) 0.0069(5) 0.0075(5)
N3 0.0244(6) 0.0221(5) 0.0202(5) 0.0007(4) 0.0044(4) 0.0062(4)
C3 0.0364(8) 0.0207(6) 0.0280(7) -0.0034(6) 0.0027(6) 0.0049(5)
C4 0.0210(6) 0.0227(6) 0.0187(6) 0.0018(5) 0.0050(5) 0.0049(5)
C6 0.0234(7) 0.0223(6) 0.0232(6) 0.0009(5) 0.0026(5) 0.0026(5)
N5 0.0318(7) 0.0316(7) 0.0348(7) 0.0024(6) 0.0108(6) 0.0006(5)
C5 0.0209(6) 0.0241(6) 0.0164(6) 0.0026(5) 0.0039(5) 0.0046(5)
N4 0.0276(6) 0.0256(6) 0.0279(6) -0.0032(5) 0.0115(5) -0.0001(5)
C7 0.0296(7) 0.0232(6) 0.0230(6) 0.0093(5) 0.0090(5) 0.0052(5)
C8 0.0217(6) 0.0184(6) 0.0220(6) 0.0012(5) 0.0063(5) 0.0029(5)
C9 0.0253(7) 0.0243(7) 0.0273(7) 0.0061(5) 0.0094(5) 0.0046(5)
C10 0.0361(8) 0.0292(7) 0.0260(7) 0.0051(6) 0.0143(6) 0.0029(6)
C11 0.0414(9) 0.0303(8) 0.0219(7) -0.0012(6) 0.0038(6) 0.0034(6)
C12 0.0302(8) 0.0314(8) 0.0290(7) 0.0038(6) -0.0012(6) 0.0055(6)
C13 0.0225(7) 0.0272(7) 0.0266(7) 0.0050(5) 0.0049(5) 0.0031(5)
C14 0.0201(6) 0.0182(6) 0.0220(6) 0.0023(5) 0.0041(5) 0.0039(5)
C15 0.0229(7) 0.0281(7) 0.0271(7) -0.0027(5) 0.0049(5) 0.0065(5)
C16 0.0256(7) 0.0297(7) 0.0302(7) -0.0025(6) -0.0016(6) 0.0050(6)
C17 0.0346(8) 0.0256(7) 0.0246(7) 0.0034(6) 0.0011(6) 0.0039(5)
C18 0.0324(8) 0.0351(8) 0.0261(7) -0.0019(6) 0.0086(6) 0.0088(6)
C19 0.0221(7) 0.0303(7) 0.0266(7) -0.0024(5) 0.0056(5) 0.0051(5)
C20 0.0522(11) 0.0465(10) 0.0280(8) 0.0026(9) -0.0041(8) 0.0077(7)

loop_
_atom_type_symbol
_atom_type_description
_atom_type_scat_dispersion_real
_atom_type_scat_dispersion_imag
_atom_type_scat_source
C C 0.0033 0.0016 'International Tables Vol C Tables 4.2.6.8 and 6.1.1.4'
H H 0.0000 0.0000 'International Tables Vol C Tables 4.2.6.8 and 6.1.1.4'
N N 0.0061 0.0033 'International Tables Vol C Tables 4.2.6.8 and 6.1.1.4'
O O 0.0106 0.0060 'International Tables Vol C Tables 4.2.6.8 and 6.1.1.4'
S S 0.1246 0.1234 'International Tables Vol C Tables 4.2.6.8 and 6.1.1.4'

loop_
_geom_angle_atom_site_label_1
_geom_angle_atom_site_label_2
_geom_angle_atom_site_label_3
_geom_angle
O1 S1 O2 113.47(7)
O1 S1 O3 112.60(7)
O2 S1 O3 111.33(7)
O1 S1 C14 106.65(6)
O2 S1 C14 106.28(6)
O3 S1 C14 105.89(6)
C2 N1 C5 109.17(11)
C2 N1 C7 123.61(11)
C5 N1 C7 127.16(12)
N3 C2 N1 109.40(12)
N3 C2 H2 125.3
N1 C2 H2 125.3
C2 N3 C4 108.42(12)
C2 N3 C3 125.53(12)
C4 N3 C3 125.93(12)
N3 C3 H3A 109.5
N3 C3 H3B 109.5
H3A C3 H3B 109.5
N3 C3 H3C 109.5
H3A C3 H3C 109.5
H3B C3 H3C 109.5
C5 C4 N3 107.15(11)
C5 C4 C6 128.00(13)
N3 C4 C6 124.69(12)
N5 C6 C4 177.02(16)
N4 C5 N1 124.02(12)
N4 C5 C4 130.04(13)
N1 C5 C4 105.84(12)
C5 N4 H41 114.9(13)
C5 N4 H42 119.0(13)
H41 N4 H42 116.3(18)
N1 C7 C8 113.15(11)
N1 C7 H7A 108.9
C8 C7 H7A 108.9
N1 C7 H7B 108.9
C8 C7 H7B 108.9
H7A C7 H7B 107.8
C9 C8 C13 119.82(13)
C9 C8 C7 118.45(13)
C13 C8 C7 121.63(12)
C8 C9 C10 119.80(14)
C8 C9 H9 120.1
C10 C9 H9 120.1
C11 C10 C9 120.24(14)
C11 C10 H10 119.9
C9 C10 H10 119.9
C10 C11 C12 120.08(14)
C10 C11 H11 120.0
C12 C11 H11 120.0
C13 C12 C11 120.12(15)
C13 C12 H12 119.9
C11 C12 H12 119.9
C12 C13 C8 119.93(13)
C12 C13 H13 120.0
C8 C13 H13 120.0
C15 C14 C19 120.11(13)
C15 C14 S1 120.16(10)
C19 C14 S1 119.69(11)
C14 C15 C16 119.53(13)
C14 C15 H15 120.2
C16 C15 H15 120.2
C17 C16 C15 121.16(14)
C17 C16 H16 119.4
C15 C16 H16 119.4
C18 C17 C16 118.55(14)
C18 C17 C20 121.00(15)
C16 C17 C20 120.42(15)
C19 C18 C17 121.06(14)
C19 C18 H18 119.5
C17 C18 H18 119.5
C14 C19 C18 119.58(14)
C14 C19 H19 120.2
C18 C19 H19 120.2
C17 C20 H20A 109.5
C17 C20 H20B 109.5
H20A C20 H20B 109.5
C17 C20 H20C 109.5
H20A C20 H20C 109.5
H20B C20 H20C 109.5

loop_
_geom_bond_atom_site_label_1
_geom_bond_atom_site_label_2
_geom_bond_distance
S1 O1 1.4529(11)
S1 O2 1.4608(11)
S1 O3 1.4690(11)
S1 C14 1.7752(14)
N1 C2 1.3524(18)
N1 C5 1.3805(17)
N1 C7 1.4795(17)
C2 N3 1.3161(18)
C2 H2 0.9500
N3 C4 1.4008(17)
N3 C3 1.4680(18)
C3 H3A 0.9800
C3 H3B 0.9800
C3 H3C 0.9800
C4 C5 1.3879(19)
C4 C6 1.4092(19)
C6 N5 1.1532(19)
C5 N4 1.3458(18)
N4 H41 0.861(19)
N4 H42 0.90(2)
C7 C8 1.5121(19)
C7 H7A 0.9900
C7 H7B 0.9900
C8 C9 1.3925(18)
C8 C13 1.398(2)
C9 C10 1.398(2)
C9 H9 0.9500
C10 C11 1.386(2)
C10 H10 0.9500
C11 C12 1.389(2)
C11 H11 0.9500
C12 C13 1.393(2)
C12 H12 0.9500
C13 H13 0.9500
C14 C15 1.392(2)
C14 C19 1.3945(19)
C15 C16 1.393(2)
C15 H15 0.9500
C16 C17 1.394(2)
C16 H16 0.9500
C17 C18 1.393(2)
C17 C20 1.518(2)
C18 C19 1.393(2)
C18 H18 0.9500
C19 H19 0.9500
C20 H20A 0.9800
C20 H20B 0.9800
C20 H20C 0.9800

loop_
_geom_hbond_atom_site_label_D
_geom_hbond_atom_site_label_H
_geom_hbond_atom_site_label_A
_geom_hbond_site_symmetry_A
_geom_hbond_distance_DH
_geom_hbond_distance_HA
_geom_hbond_distance_DA
_geom_hbond_angle_DHA
N4 H41 N5 2_566 0.861(19) 2.24(2) 3.0777(19) 166.2(17)
N4 H42 O3 1_545 0.90(2) 1.90(2) 2.7677(17) 161.3(19)
C2 H2 O2 1_655 0.95 2.02 2.9582(18) 168
C7 H7A O1 1_545 0.99 2.36 3.2205(19) 145
C13 H13 O2 . 0.95 2.49 3.3588(18) 151
C19 H19 O1 . 0.95 2.56 2.9263(19) 103

loop_
_geom_torsion_atom_site_label_1
_geom_torsion_atom_site_label_2
_geom_torsion_atom_site_label_3
_geom_torsion_atom_site_label_4
_geom_torsion
C5 N1 C2 N3 1.43(16)
C7 N1 C2 N3 -175.91(12)
N1 C2 N3 C4 -1.07(16)
N1 C2 N3 C3 -177.23(13)
C2 N3 C4 C5 0.31(16)
C3 N3 C4 C5 176.46(13)
C2 N3 C4 C6 -175.51(13)
C3 N3 C4 C6 0.6(2)
C2 N1 C5 N4 -177.79(14)
C7 N1 C5 N4 -0.6(2)
C2 N1 C5 C4 -1.19(15)
C7 N1 C5 C4 176.03(13)
N3 C4 C5 N4 176.85(15)
C6 C4 C5 N4 -7.5(3)
N3 C4 C5 N1 0.54(15)
C6 C4 C5 N1 176.18(14)
C2 N1 C7 C8 -67.33(18)
C5 N1 C7 C8 115.82(15)
N1 C7 C8 C9 141.50(13)
N1 C7 C8 C13 -42.03(19)
C13 C8 C9 C10 -0.7(2)
C7 C8 C9 C10 175.80(13)
C8 C9 C10 C11 0.4(2)
C9 C10 C11 C12 0.4(2)
C10 C11 C12 C13 -0.9(2)
C11 C12 C13 C8 0.5(2)
C9 C8 C13 C12 0.3(2)
C7 C8 C13 C12 -176.12(13)
O1 S1 C14 C15 161.42(11)
O2 S1 C14 C15 40.06(13)
O3 S1 C14 C15 -78.43(13)
O1 S1 C14 C19 -20.98(14)
O2 S1 C14 C19 -142.34(12)
O3 S1 C14 C19 99.17(13)
C19 C14 C15 C16 0.1(2)
S1 C14 C15 C16 177.66(11)
C14 C15 C16 C17 -0.4(2)
C15 C16 C17 C18 0.7(2)
C15 C16 C17 C20 -177.67(15)
C16 C17 C18 C19 -0.8(2)
C20 C17 C18 C19 177.59(15)
C15 C14 C19 C18 -0.1(2)
S1 C14 C19 C18 -177.74(12)
C17 C18 C19 C14 0.5(2)

loop_
_cod_related_entry_id
_cod_related_entry_database
_cod_related_entry_code
1 ChemSpider 21126806
